data_7034928
loop_
_publ_author_name
'Hoque, Md Najbul'
'Gogoi, Abhijit'
'Das, Gopal'

_publ_section_title
;
 Anion complexation with cyanobenzoyl substituted first and second
 generation tripodal amide receptors: crystal structure and solution
 studies.
;
_journal_issue 34
_journal_name_full 'Dalton transactions (Cambridge, England : 2003)'
_journal_page_first 15220
_journal_page_last 15231
_journal_paper_doi 10.1039/c5dt00369e
_journal_volume 44
_journal_year 2015
_chemical_formula_moiety '2(C30 H28 N7 O3), 2(N O3), H2O'
_chemical_formula_sum 'C60 H58 N16 O13'
_chemical_formula_weight 1211.21
_chemical_name_systematic
; 
 ? 
;
_space_group_IT_number 2
_symmetry_cell_setting triclinic
_symmetry_space_group_name_Hall '-P 1'
_symmetry_space_group_name_H-M 'P -1'
_atom_sites_solution_hydrogens geom
_atom_sites_solution_primary direct
_atom_sites_solution_secondary difmap
_audit_creation_method SHELXL-97
_audit_update_record
;
2015-04-10 deposited with the CCDC.
2015-04-23 downloaded from the CCDC.
;
_cell_angle_alpha 71.155(4)
_cell_angle_beta 84.920(4)
_cell_angle_gamma 88.018(4)
_cell_formula_units_Z 1
_cell_length_a 7.7878(5)
_cell_length_b 11.9857(8)
_cell_length_c 16.6759(12)
_cell_measurement_reflns_used 4252
_cell_measurement_temperature 298(2)
_cell_measurement_theta_max 27.68
_cell_measurement_theta_min 2.15
_cell_volume 1467.31(18)
_computing_cell_refinement 'Bruker SMART'
_computing_data_collection 'Bruker SMART'
_computing_data_reduction 'Bruker SAINT'
_computing_molecular_graphics 'Bruker SHELXTL'
_computing_publication_material 'Bruker SHELXTL'
_computing_structure_refinement 'Bruker SHELXTL'
_computing_structure_solution 'Bruker SHELXTL'
_diffrn_ambient_temperature 298(2)
_diffrn_measured_fraction_theta_full 0.985
_diffrn_measured_fraction_theta_max 0.985
_diffrn_measurement_device_type 'CCD area detector'
_diffrn_measurement_method 'phi and omega scans'
_diffrn_radiation_monochromator graphite
_diffrn_radiation_source 'fine-focus sealed tube'
_diffrn_radiation_type MoK\a
_diffrn_radiation_wavelength 0.71073
_diffrn_reflns_av_R_equivalents 0.0375
_diffrn_reflns_av_unetI/netI 0.0456
_diffrn_reflns_limit_h_max 9
_diffrn_reflns_limit_h_min -9
_diffrn_reflns_limit_k_max 14
_diffrn_reflns_limit_k_min -14
_diffrn_reflns_limit_l_max 20
_diffrn_reflns_limit_l_min -18
_diffrn_reflns_number 14891
_diffrn_reflns_theta_full 25.85
_diffrn_reflns_theta_max 25.85
_diffrn_reflns_theta_min 1.80
_exptl_absorpt_coefficient_mu 0.101
_exptl_absorpt_correction_T_max 0.979
_exptl_absorpt_correction_T_min 0.969
_exptl_absorpt_correction_type multi-scan
_exptl_absorpt_process_details SADABS
_exptl_crystal_colour COLORLESS
_exptl_crystal_density_diffrn 1.368
_exptl_crystal_density_method 'not measured'
_exptl_crystal_description BLOCK
_exptl_crystal_F_000 632.0
_exptl_crystal_size_max 0.32
_exptl_crystal_size_mid 0.28
_exptl_crystal_size_min 0.21
_refine_diff_density_max 0.498
_refine_diff_density_min -0.477
_refine_diff_density_rms 0.059
_refine_ls_extinction_method none
_refine_ls_goodness_of_fit_ref 0.946
_refine_ls_hydrogen_treatment mixed
_refine_ls_matrix_type full
_refine_ls_number_parameters 422
_refine_ls_number_reflns 5077
_refine_ls_number_restraints 0
_refine_ls_restrained_S_all 0.946
_refine_ls_R_factor_all 0.1004
_refine_ls_R_factor_gt 0.0650
_refine_ls_shift/su_max 0.002
_refine_ls_shift/su_mean 0.001
_refine_ls_structure_factor_coef Fsqd
_refine_ls_weighting_details 'calc w=1/[\s^2^(Fo^2^)+(0.1725P)^2^+0.0000P] where P=(Fo^2^+2Fc^2^)/3'
_refine_ls_weighting_scheme calc
_refine_ls_wR_factor_gt 0.2003
_refine_ls_wR_factor_ref 0.2364
_reflns_number_gt 3199
_reflns_number_total 5612
_reflns_threshold_expression >2sigma(I)
_cod_data_source_file c5dt00369e2.cif
_cod_data_source_block (1LH)2-2NO3-H2O
_cod_depositor_comments
;
The following automatic conversions were performed:

'_symmetry_cell_setting' value 'TRICLINIC' changed to 'triclinic'
according to
/usr/data/users/saulius/crontab/automatic-downloads/rss-feeds/RSC/lib/dictionaries/cif_core.dic
dictionary named 'cif_core.dic' version 2.4.2 from 2011-04-26.

'_exptl_absorpt_correction_type' value 'MULTI-SCAN' changed to
'multi-scan' according to
/usr/data/users/saulius/crontab/automatic-downloads/rss-feeds/RSC/lib/dictionaries/cif_core.dic
dictionary named 'cif_core.dic' version 2.4.2 from 2011-04-26.

Automatic conversion script
Id: cif_fix_values 3271 2015-04-21 07:52:19Z andrius 

 Adding full bibliography for 7034925--7034934.cif.
;
_cod_original_cell_volume 1467.31(17)
_cod_database_code 7034928

loop_
_symmetry_equiv_pos_as_xyz
'x, y, z'
'-x, -y, -z'

loop_
_atom_site_label
_atom_site_type_symbol
_atom_site_fract_x
_atom_site_fract_y
_atom_site_fract_z
_atom_site_U_iso_or_equiv
_atom_site_adp_type
_atom_site_occupancy
_atom_site_symmetry_multiplicity
_atom_site_calc_flag
_atom_site_refinement_flags
N2 N 0.3955(3) 0.5086(2) 0.15329(15) 0.0502(6) Uani 1 1 d .
N3 N -0.0624(3) 0.3582(2) 0.29071(17) 0.0537(7) Uani 1 1 d .
N1 N 0.2238(3) 0.49466(19) 0.32002(14) 0.0436(6) Uani 1 1 d .
N4 N 0.4758(3) 0.2716(2) 0.41478(17) 0.0534(7) Uani 1 1 d .
N8 N 0.8398(4) 0.2450(3) 0.5419(2) 0.0748(9) Uani 1 1 d .
N5 N 0.3775(5) 0.0628(3) -0.0851(2) 0.0938(11) Uani 1 1 d .
N6 N 0.0893(5) -0.1465(3) 0.1135(2) 0.1078(13) Uani 1 1 d .
N7 N 0.7029(5) -0.2959(3) 0.3108(3) 0.1043(12) Uani 1 1 d .
C3 C 0.2839(4) 0.4995(2) 0.09870(18) 0.0482(7) Uani 1 1 d .
C4 C 0.3106(4) 0.4009(2) 0.06131(17) 0.0464(7) Uani 1 1 d .
C2 C 0.3885(4) 0.6103(2) 0.18351(19) 0.0558(8) Uani 1 1 d .
H2C H 0.3809 0.6815 0.1352 0.067 Uiso 1 1 calc R
H2D H 0.4949 0.6136 0.2088 0.067 Uiso 1 1 calc R
C9 C 0.2127(4) 0.4022(3) -0.00426(19) 0.0554(8) Uani 1 1 d .
H9 H 0.1349 0.4636 -0.0237 0.066 Uiso 1 1 calc R
C1 C 0.2385(4) 0.6081(2) 0.24805(18) 0.0540(8) Uani 1 1 d .
H1A H 0.2512 0.6721 0.2708 0.065 Uiso 1 1 calc R
H1B H 0.1326 0.6217 0.2197 0.065 Uiso 1 1 calc R
C7 C 0.3427(4) 0.2231(2) -0.01260(18) 0.0521(7) Uani 1 1 d .
C5 C 0.4263(4) 0.3087(3) 0.0893(2) 0.0618(9) Uani 1 1 d .
H5 H 0.4944 0.3070 0.1327 0.074 Uiso 1 1 calc R
C8 C 0.2276(4) 0.3150(3) -0.0414(2) 0.0585(8) Uani 1 1 d .
H8 H 0.1609 0.3177 -0.0856 0.070 Uiso 1 1 calc R
C10 C 0.3625(4) 0.1325(3) -0.0526(2) 0.0637(9) Uani 1 1 d .
C6 C 0.4417(4) 0.2197(3) 0.0536(2) 0.0655(9) Uani 1 1 d .
H6 H 0.5180 0.1575 0.0736 0.079 Uiso 1 1 calc R
C13 C -0.1559(3) 0.3348(2) 0.23450(18) 0.0484(7) Uani 1 1 d .
C19 C -0.0336(4) 0.1278(2) 0.26688(19) 0.0545(8) Uani 1 1 d .
H19 H -0.0182 0.1261 0.3219 0.065 Uiso 1 1 calc R
C15 C -0.1274(4) 0.2285(3) 0.12844(19) 0.0585(8) Uani 1 1 d .
H15 H -0.1772 0.2940 0.0907 0.070 Uiso 1 1 calc R
C14 C -0.1036(3) 0.2282(2) 0.20973(18) 0.0465(7) Uani 1 1 d .
C18 C 0.0124(4) 0.0315(2) 0.2415(2) 0.0587(8) Uani 1 1 d .
H18 H 0.0580 -0.0355 0.2796 0.070 Uiso 1 1 calc R
C12 C -0.0937(4) 0.4619(3) 0.3167(2) 0.0589(8) Uani 1 1 d .
H12A H -0.2028 0.4532 0.3510 0.071 Uiso 1 1 calc R
H12B H -0.1028 0.5304 0.2666 0.071 Uiso 1 1 calc R
C16 C -0.0785(4) 0.1333(3) 0.1029(2) 0.0634(9) Uani 1 1 d .
H16 H -0.0921 0.1356 0.0476 0.076 Uiso 1 1 calc R
C11 C 0.0468(4) 0.4821(2) 0.36690(19) 0.0507(7) Uani 1 1 d .
H11A H 0.0487 0.4165 0.4194 0.061 Uiso 1 1 calc R
H11B H 0.0199 0.5529 0.3818 0.061 Uiso 1 1 calc R
C17 C -0.0091(4) 0.0343(3) 0.1590(2) 0.0584(8) Uani 1 1 d .
C20 C 0.0444(5) -0.0663(3) 0.1330(2) 0.0753(10) Uani 1 1 d .
C23 C 0.4087(4) 0.2219(2) 0.36435(18) 0.0479(7) Uani 1 1 d .
C22 C 0.3641(4) 0.4823(2) 0.3789(2) 0.0569(8) Uani 1 1 d .
H22A H 0.3430 0.5396 0.4086 0.068 Uiso 1 1 calc R
H22B H 0.4731 0.5021 0.3448 0.068 Uiso 1 1 calc R
C29 C 0.6087(4) 0.0438(2) 0.40360(19) 0.0530(7) Uani 1 1 d .
H29 H 0.6498 0.0680 0.4460 0.064 Uiso 1 1 calc R
C24 C 0.4874(4) 0.1127(2) 0.35230(17) 0.0468(7) Uani 1 1 d .
C28 C 0.6685(4) -0.0603(2) 0.3920(2) 0.0592(8) Uani 1 1 d .
H28 H 0.7501 -0.1057 0.4263 0.071 Uiso 1 1 calc R
C21 C 0.3819(4) 0.3615(3) 0.44443(19) 0.0581(8) Uani 1 1 d .
H21A H 0.4399 0.3707 0.4911 0.070 Uiso 1 1 calc R
H21B H 0.2672 0.3320 0.4670 0.070 Uiso 1 1 calc R
C27 C 0.6066(4) -0.0965(2) 0.3294(2) 0.0557(8) Uani 1 1 d .
C25 C 0.4282(4) 0.0761(3) 0.2893(2) 0.0630(9) Uani 1 1 d .
H25 H 0.3475 0.1217 0.2546 0.076 Uiso 1 1 calc R
C30 C 0.6635(5) -0.2075(3) 0.3187(2) 0.0730(10) Uani 1 1 d .
C26 C 0.4875(5) -0.0277(3) 0.2773(2) 0.0684(9) Uani 1 1 d .
H26 H 0.4478 -0.0514 0.2344 0.082 Uiso 1 1 calc R
O2 O -0.2764(3) 0.39879(19) 0.20422(15) 0.0698(7) Uani 1 1 d .
O3 O 0.2779(3) 0.26570(18) 0.32691(15) 0.0696(7) Uani 1 1 d .
O1 O 0.1635(3) 0.5694(2) 0.07953(16) 0.0811(8) Uani 1 1 d .
O6 O 0.9618(5) 0.2462(3) 0.5800(3) 0.1415(14) Uani 1 1 d .
O4 O 0.7320(5) 0.3146(5) 0.5354(4) 0.195(2) Uani 1 1 d .
O5 O 0.8142(8) 0.1832(5) 0.5035(4) 0.223(3) Uani 1 1 d .
O7 O 0.0741(10) 0.0489(8) 0.4676(5) 0.154(3) Uani 0.50 1 d P
H1N H 0.245(3) 0.432(2) 0.2945(16) 0.047(7) Uiso 1 1 d .
H4N H 0.558(5) 0.236(3) 0.445(2) 0.081(11) Uiso 1 1 d .
H2N H 0.484(5) 0.461(3) 0.164(2) 0.073(10) Uiso 1 1 d .
H3N H 0.015(4) 0.307(2) 0.3144(18) 0.055(8) Uiso 1 1 d .

loop_
_atom_site_aniso_label
_atom_site_aniso_U_11
_atom_site_aniso_U_22
_atom_site_aniso_U_33
_atom_site_aniso_U_23
_atom_site_aniso_U_13
_atom_site_aniso_U_12
N2 0.0477(15) 0.0516(14) 0.0568(15) -0.0241(12) -0.0127(13) 0.0122(12)
N3 0.0439(14) 0.0483(13) 0.0760(17) -0.0267(12) -0.0233(14) 0.0128(11)
N1 0.0461(14) 0.0394(12) 0.0518(13) -0.0227(10) -0.0113(12) 0.0094(10)
N4 0.0543(16) 0.0490(13) 0.0624(16) -0.0234(12) -0.0192(13) 0.0155(11)
N8 0.079(2) 0.0656(18) 0.088(2) -0.0317(16) -0.0253(18) 0.0038(16)
N5 0.121(3) 0.084(2) 0.097(2) -0.0552(19) -0.031(2) 0.0211(19)
N6 0.151(4) 0.077(2) 0.107(3) -0.043(2) -0.032(3) 0.035(2)
N7 0.119(3) 0.0639(19) 0.148(3) -0.057(2) -0.030(3) 0.0321(19)
C3 0.0457(17) 0.0473(15) 0.0534(17) -0.0178(13) -0.0110(14) 0.0106(13)
C4 0.0413(16) 0.0472(15) 0.0509(16) -0.0159(13) -0.0074(14) 0.0056(12)
C2 0.063(2) 0.0493(16) 0.0608(18) -0.0247(14) -0.0087(17) 0.0034(14)
C9 0.0479(17) 0.0605(17) 0.0618(18) -0.0237(15) -0.0155(15) 0.0125(14)
C1 0.0608(19) 0.0430(15) 0.0608(18) -0.0204(13) -0.0093(16) 0.0121(13)
C7 0.0553(18) 0.0492(16) 0.0530(17) -0.0181(13) -0.0047(15) 0.0011(13)
C5 0.066(2) 0.0610(18) 0.069(2) -0.0319(16) -0.0312(18) 0.0223(15)
C8 0.0573(19) 0.0622(18) 0.0627(19) -0.0275(15) -0.0150(16) 0.0061(15)
C10 0.075(2) 0.0591(19) 0.064(2) -0.0287(16) -0.0127(18) 0.0058(16)
C6 0.074(2) 0.0582(18) 0.073(2) -0.0302(16) -0.0262(19) 0.0241(16)
C13 0.0372(15) 0.0496(16) 0.0570(17) -0.0141(13) -0.0100(14) 0.0030(12)
C19 0.0605(19) 0.0484(16) 0.0572(18) -0.0177(14) -0.0168(16) 0.0005(14)
C15 0.064(2) 0.0524(17) 0.0582(19) -0.0142(14) -0.0163(16) 0.0071(14)
C14 0.0394(15) 0.0449(15) 0.0546(17) -0.0133(13) -0.0086(14) -0.0026(12)
C18 0.066(2) 0.0433(15) 0.068(2) -0.0163(14) -0.0188(17) 0.0047(14)
C12 0.0477(17) 0.0515(16) 0.085(2) -0.0310(16) -0.0176(17) 0.0138(13)
C16 0.074(2) 0.0623(19) 0.0580(19) -0.0242(16) -0.0104(17) 0.0052(16)
C11 0.0487(17) 0.0507(16) 0.0594(17) -0.0278(14) -0.0059(15) 0.0108(13)
C17 0.0544(19) 0.0540(17) 0.070(2) -0.0234(15) -0.0054(17) -0.0015(14)
C20 0.089(3) 0.062(2) 0.082(2) -0.0320(19) -0.016(2) 0.0166(19)
C23 0.0409(16) 0.0447(15) 0.0585(18) -0.0163(13) -0.0092(14) 0.0071(12)
C22 0.0556(18) 0.0511(16) 0.072(2) -0.0266(15) -0.0237(16) 0.0079(13)
C29 0.0494(17) 0.0491(16) 0.0578(17) -0.0137(13) -0.0074(15) 0.0093(13)
C24 0.0424(16) 0.0440(15) 0.0518(16) -0.0130(12) -0.0029(14) 0.0039(12)
C28 0.0572(19) 0.0473(16) 0.069(2) -0.0126(15) -0.0100(17) 0.0136(14)
C21 0.066(2) 0.0583(18) 0.0581(18) -0.0264(14) -0.0224(16) 0.0152(15)
C27 0.0526(18) 0.0445(15) 0.069(2) -0.0201(14) 0.0061(16) 0.0071(13)
C25 0.067(2) 0.0547(17) 0.073(2) -0.0267(16) -0.0222(18) 0.0188(15)
C30 0.077(2) 0.0544(19) 0.089(3) -0.0257(18) -0.009(2) 0.0175(17)
C26 0.076(2) 0.0628(19) 0.076(2) -0.0349(17) -0.014(2) 0.0154(17)
O2 0.0608(14) 0.0706(14) 0.0875(16) -0.0339(12) -0.0344(13) 0.0246(11)
O3 0.0607(14) 0.0581(12) 0.1092(18) -0.0471(12) -0.0404(13) 0.0239(10)
O1 0.0755(16) 0.0808(16) 0.1080(19) -0.0531(14) -0.0480(15) 0.0411(13)
O6 0.128(3) 0.134(3) 0.182(3) -0.057(2) -0.100(3) 0.023(2)
O4 0.130(3) 0.230(5) 0.293(6) -0.166(5) -0.105(4) 0.103(3)
O5 0.267(6) 0.192(5) 0.303(7) -0.184(5) -0.135(5) 0.050(4)
O7 0.144(7) 0.199(8) 0.121(6) -0.050(5) -0.039(5) 0.052(6)

loop_
_atom_type_symbol
_atom_type_description
_atom_type_scat_dispersion_real
_atom_type_scat_dispersion_imag
_atom_type_scat_source
C C 0.0033 0.0016 'International Tables Vol C Tables 4.2.6.8 and 6.1.1.4'
H H 0.0000 0.0000 'International Tables Vol C Tables 4.2.6.8 and 6.1.1.4'
N N 0.0061 0.0033 'International Tables Vol C Tables 4.2.6.8 and 6.1.1.4'
O O 0.0106 0.0060 'International Tables Vol C Tables 4.2.6.8 and 6.1.1.4'

loop_
_geom_angle_atom_site_label_1
_geom_angle_atom_site_label_2
_geom_angle_atom_site_label_3
_geom_angle
C3 N2 C2 120.3(2)
C13 N3 C12 122.0(2)
C1 N1 C22 111.4(2)
C1 N1 C11 111.0(2)
C22 N1 C11 111.8(2)
C23 N4 C21 122.1(3)
O4 N8 O5 110.3(4)
O4 N8 O6 121.5(4)
O5 N8 O6 128.1(4)
O1 C3 N2 121.3(3)
O1 C3 C4 120.6(2)
N2 C3 C4 118.1(2)
C9 C4 C5 118.3(3)
C9 C4 C3 117.9(2)
C5 C4 C3 123.8(2)
N2 C2 C1 113.7(2)
C8 C9 C4 121.7(3)
N1 C1 C2 113.4(2)
C8 C7 C6 119.8(3)
C8 C7 C10 119.9(3)
C6 C7 C10 120.2(3)
C6 C5 C4 120.9(3)
C9 C8 C7 119.5(3)
N5 C10 C7 178.9(4)
C5 C6 C7 119.8(3)
O2 C13 N3 121.4(3)
O2 C13 C14 122.1(2)
N3 C13 C14 116.5(2)
C18 C19 C14 120.0(3)
C16 C15 C14 120.7(3)
C15 C14 C19 119.1(3)
C15 C14 C13 119.0(2)
C19 C14 C13 121.8(2)
C19 C18 C17 120.1(3)
N3 C12 C11 112.5(2)
C15 C16 C17 120.3(3)
C12 C11 N1 113.7(2)
C16 C17 C18 119.7(3)
C16 C17 C20 121.0(3)
C18 C17 C20 119.2(3)
N6 C20 C17 178.7(4)
O3 C23 N4 120.4(3)
O3 C23 C24 119.4(2)
N4 C23 C24 120.3(2)
N1 C22 C21 115.7(2)
C28 C29 C24 120.5(3)
C25 C24 C29 119.1(3)
C25 C24 C23 117.1(2)
C29 C24 C23 123.7(3)
C29 C28 C27 119.7(3)
N4 C21 C22 116.5(3)
C28 C27 C26 120.2(3)
C28 C27 C30 120.2(3)
C26 C27 C30 119.6(3)
C26 C25 C24 120.6(3)
N7 C30 C27 177.8(4)
C25 C26 C27 119.8(3)

loop_
_geom_bond_atom_site_label_1
_geom_bond_atom_site_label_2
_geom_bond_distance
_geom_bond_site_symmetry_2
N2 C3 1.344(4) .
N2 C2 1.460(3) .
N3 C13 1.339(4) .
N3 C12 1.450(3) .
N1 C1 1.495(3) .
N1 C22 1.505(3) .
N1 C11 1.511(4) .
N4 C23 1.326(4) .
N4 C21 1.472(4) .
N8 O4 1.149(4) .
N8 O5 1.158(4) .
N8 O6 1.191(4) .
N5 C10 1.132(4) .
N6 C20 1.144(4) .
N7 C30 1.138(4) .
C3 O1 1.229(3) .
C3 C4 1.504(4) .
C4 C9 1.383(4) .
C4 C5 1.387(4) .
C2 C1 1.511(4) .
C9 C8 1.373(4) .
C7 C8 1.383(4) .
C7 C6 1.390(4) .
C7 C10 1.444(4) .
C5 C6 1.377(4) .
C13 O2 1.228(3) .
C13 C14 1.497(4) .
C19 C18 1.379(4) .
C19 C14 1.400(4) .
C15 C16 1.372(4) .
C15 C14 1.383(4) .
C18 C17 1.391(4) .
C12 C11 1.506(4) .
C16 C17 1.379(4) .
C17 C20 1.444(4) .
C23 O3 1.252(3) .
C23 C24 1.490(4) .
C22 C21 1.517(4) .
C29 C28 1.382(4) .
C29 C24 1.392(4) .
C24 C25 1.381(4) .
C28 C27 1.381(4) .
C27 C26 1.386(4) .
C27 C30 1.448(4) .
C25 C26 1.381(4) .
O7 O7 1.711(18) 2_556
